data_9017685
loop_
_publ_author_name
'Siidra, O. I.'
'Vergasova, L. P.'
'Krivovichev, S. V.'
'Kretser, Y. L.'
'Zaitsev, A. N.'
'Filatov, S. K.'

_publ_section_title
;
 Unique thallium mineralization in the fumaroles of Tolbachik volcano, Kamchatka
 Peninsula, Russia. I. Markhininite, TlBi(SO4)2
;
_journal_name_full 'Mineralogical Magazine'
_journal_page_first 1687
_journal_page_last 1698
_journal_volume 78
_journal_year 2014
_chemical_compound_source 'Tolbachik volcano, Kamchatka Peninsula, Russia'
_chemical_formula_sum 'Bi O8 S2 Tl'
_chemical_name_mineral Markhininite
_space_group_IT_number 2
_space_group_name_Hall '-P 1'
_space_group_name_H-M_alt 'P -1'
_symmetry_space_group_name_H-M 'P -1'
_cell_angle_alpha 61.31
_cell_angle_beta 70.964
_cell_angle_gamma 70.964
_cell_length_a 7.378
_cell_length_b 10.657
_cell_length_c 10.657
_cell_formula_units_Z 4
_cell_volume 680.177
_database_code_amcsd 0020610
_exptl_crystal_density_diffrn 5.913
_cod_data_source_file inputs/fixed/downloads/18/18592.cif
_cod_data_source_block 18592
_cod_original_formula_sum 'Tl Bi S2 O8'
_cod_database_code 9017685

loop_
_space_group_symop_operation_xyz
x,y,z
-x,-y,-z

loop_
_atom_site_aniso_label
_atom_site_aniso_U_11
_atom_site_aniso_U_22
_atom_site_aniso_U_33
_atom_site_aniso_U_12
_atom_site_aniso_U_13
_atom_site_aniso_U_23
Tl1 0.03400 0.02800 0.02700 -0.00600 -0.00800 -0.01600
Tl2 0.01100 0.03000 0.03500 -0.00500 -0.00500 -0.01500
Tl3 0.03600 0.02500 0.02700 -0.00600 -0.01200 -0.00900
Tl4 0.01200 0.02500 0.03500 -0.00400 -0.01000 -0.00900
Bi1 0.01400 0.01900 0.02100 -0.00310 -0.00680 -0.00900
Bi2 0.01500 0.02000 0.02100 -0.00440 -0.00580 -0.01000

loop_
_atom_site_label
_atom_site_fract_x
_atom_site_fract_y
_atom_site_fract_z
_atom_site_U_iso_or_equiv
Tl1 0.00000 0.50000 0.50000 0.02760
Tl2 0.50000 0.00000 0.50000 0.02440
Tl3 0.50000 0.50000 0.00000 0.02800
Tl4 0.00000 0.00000 0.00000 0.02440
Bi1 -0.03010 0.28040 0.24990 0.01700
Bi2 0.46960 -0.21970 0.25010 0.01760
S1 0.04300 -0.10800 0.38800 0.01300
S2 0.45100 0.11600 0.11400 0.00700
S3 -0.46000 0.39200 0.38400 0.01200
S4 -0.05800 0.61900 0.11300 0.01600
O1 0.21600 -0.09400 0.41600 0.01200
O2 -0.28600 0.39500 0.40900 0.00900
O3 -0.16100 0.54100 0.09000 0.01300
O4 0.33500 0.05300 0.08700 0.00700
O5 0.55700 0.19900 -0.01600 0.02900
O6 0.33200 0.20000 0.19700 0.01800
O7 -0.18300 0.72100 0.18000 0.01000
O8 -0.57500 0.53100 0.30800 0.01100
O9 -0.07300 0.05500 0.31000 0.01600
O10 0.11200 -0.19500 0.29200 0.01500
O11 0.59200 0.01500 0.19100 0.01400
O12 -0.39600 0.32000 0.30000 0.03600
O13 -0.57600 0.32700 0.50400 0.03800
O14 -0.08700 -0.19100 0.53800 0.01100
O15 -0.05800 0.28100 0.03200 0.01600
O16 0.08300 0.48400 0.20900 0.02200

loop_
_cod_related_entry_id
_cod_related_entry_database
_cod_related_entry_code
1 AMCSD 0020610
